data_4515852
loop_
_publ_author_name
'Chapovetsky, Alon'
'Welborn, Matthew'
'Luna, John M.'
'Haiges, Ralf'
'Miller, 3rd, Thomas F'
'Marinescu, Smaranda C.'

_publ_section_title
;
 Pendant Hydrogen-Bond Donors in Cobalt Catalysts Independently Enhance
 CO<sub>2</sub> Reduction.
;
_journal_issue 3
_journal_name_full 'ACS central science'
_journal_page_first 397
_journal_page_last 404
_journal_paper_doi 10.1021/acscentsci.7b00607
_journal_volume 4
_journal_year 2018
_chemical_formula_moiety 'C24 H23 B Co F4 N9, B F4'
_chemical_formula_sum 'C24 H23 B2 Co F8 N9'
_chemical_formula_weight 670.06
_chemical_name_common Alon92116
_space_group_crystal_system triclinic
_space_group_IT_number 2
_space_group_name_Hall '-P 1'
_space_group_name_H-M_alt 'P -1'
_atom_sites_solution_hydrogens geom
_cell_angle_alpha 83.756(6)
_cell_angle_beta 87.480(6)
_cell_angle_gamma 77.894(6)
_cell_formula_units_Z 2
_cell_length_a 10.090(5)
_cell_length_b 11.516(5)
_cell_length_c 12.743(6)
_cell_measurement_reflns_used 9413
_cell_measurement_temperature 100.(2)
_cell_measurement_theta_max 30.4553
_cell_measurement_theta_min 2.2997
_cell_volume 1438.8(12)
_computing_cell_refinement 'APEX3 v2016.1-0 (Bruker AXS, 2016)'
_computing_data_collection 'Bruker Instrument Service v2012.12.0.3 (Bruker AXS, 2012)'
_computing_data_reduction 'SAINT V8.37A (Bruker AXS, 2013)'
_computing_molecular_graphics 'shelXle (C.B. Huebschle, rev 758)'
_computing_publication_material 'SHELXTL XL 2014/7 (Bruker AXS, 2014)'
_computing_structure_refinement 'SHELXTL XL 2014/7 (Bruker AXS, 2014)'
_computing_structure_solution 'SHELXTL XT 2014/5 (Bruker AXS, 2014)'
_diffrn_ambient_temperature 100.(2)
_diffrn_detector_area_resol_mean 8.3333
_diffrn_measured_fraction_theta_full 1.000
_diffrn_measured_fraction_theta_max 1.000
_diffrn_measurement_device_type 'Bruker APEX II CCD'
_diffrn_measurement_method 'omega- and phi-scans'
_diffrn_radiation_monochromator 'TRIUMPH curved-crystal'
_diffrn_radiation_type 'MoK\a '
_diffrn_radiation_wavelength 0.71073
_diffrn_reflns_av_R_equivalents 0.0286
_diffrn_reflns_av_unetI/netI 0.0236
_diffrn_reflns_limit_h_max 13
_diffrn_reflns_limit_h_min -13
_diffrn_reflns_limit_k_max 14
_diffrn_reflns_limit_k_min -14
_diffrn_reflns_limit_l_max 16
_diffrn_reflns_limit_l_min -16
_diffrn_reflns_number 29017
_diffrn_reflns_theta_full 27.48
_diffrn_reflns_theta_max 27.48
_diffrn_reflns_theta_min 1.61
_diffrn_source 'fine-focus tube'
_exptl_absorpt_coefficient_mu 0.681
_exptl_absorpt_correction_T_max 0.92
_exptl_absorpt_correction_T_min 0.78
_exptl_absorpt_correction_type multi-scan
_exptl_absorpt_process_details 'SADABS 2014/5 (Bruker AXS, 2014)'
_exptl_crystal_colour 'clear orange'
_exptl_crystal_density_diffrn 1.547
_exptl_crystal_density_method 'not measured'
_exptl_crystal_description prism
_exptl_crystal_F_000 678
_exptl_crystal_size_max 0.495
_exptl_crystal_size_mid 0.312
_exptl_crystal_size_min 0.126
_refine_diff_density_max 1.442
_refine_diff_density_min -0.613
_refine_ls_extinction_method none
_refine_ls_goodness_of_fit_ref 1.035
_refine_ls_hydrogen_treatment constr
_refine_ls_matrix_type full
_refine_ls_number_parameters 434
_refine_ls_number_reflns 6601
_refine_ls_number_restraints 110
_refine_ls_restrained_S_all 1.073
_refine_ls_R_factor_all 0.0664
_refine_ls_R_factor_gt 0.0563
_refine_ls_shift/su_max 0.001
_refine_ls_shift/su_mean 0.000
_refine_ls_structure_factor_coef Fsqd
_refine_ls_weighting_details 'w=1/[\s^2^(Fo^2^)+(0.0887P)^2^+2.8248P] where P=(Fo^2^+2Fc^2^)/3'
_refine_ls_weighting_scheme calc
_refine_ls_wR_factor_gt 0.1545
_refine_ls_wR_factor_ref 0.1636
_reflns_number_gt 5643
_reflns_number_total 6601
_reflns_threshold_expression 'I > 2\s(I)'
_cod_data_source_file oc7b00607_si_004.cif
_cod_data_source_block Alon92116
_cod_original_cell_volume 1438.8(11)
_cod_database_code 4515852

loop_
_space_group_symop_operation_xyz
'x, y, z'
'-x, -y, -z'

loop_
_atom_site_type_symbol
_atom_site_label
_atom_site_fract_x
_atom_site_fract_y
_atom_site_fract_z
_atom_site_U_iso_or_equiv
_atom_site_adp_type
_atom_site_calc_flag
_atom_site_refinement_flags_adp
_atom_site_refinement_flags_occupancy
_atom_site_refinement_flags_posn
_atom_site_occupancy
_atom_site_disorder_assembly
_atom_site_disorder_group
C C1 0.6532(3) 0.0990(3) 0.4641(2) 0.0250(6) Uani d . . . 1.0 . .
C C2 0.6826(3) -0.0110(3) 0.5258(2) 0.0301(6) Uani d . . . 1.0 . .
H H2 0.6972 -0.0152 0.5993 0.036 Uiso calc U . R 1.0 . .
C C3 0.6897(3) -0.1129(3) 0.4771(3) 0.0307(7) Uani d . . . 1.0 . .
H H3 0.7104 -0.1888 0.5169 0.037 Uiso calc U . R 1.0 . .
C C4 0.6667(3) -0.1048(3) 0.3701(3) 0.0292(6) Uani d . . . 1.0 . .
H H4 0.6701 -0.1748 0.3359 0.035 Uiso calc U . R 1.0 . .
C C5 0.6386(3) 0.0073(3) 0.3133(2) 0.0261(6) Uani d . . . 1.0 . .
C C6 0.6891(4) 0.0819(3) 0.1350(2) 0.0325(7) Uani d . . . 1.0 . .
C C7 0.7556(4) 0.0303(3) 0.0483(3) 0.0443(9) Uani d . . . 1.0 . .
H H7 0.7447 -0.046 0.0328 0.053 Uiso calc U . R 1.0 . .
C C8 0.8376(4) 0.0921(4) -0.0144(3) 0.0500(11) Uani d . . . 1.0 . .
H H8 0.8861 0.0572 -0.0727 0.06 Uiso calc U . R 1.0 . .
C C9 0.8497(4) 0.2047(4) 0.0067(3) 0.0424(9) Uani d . . . 1.0 . .
H H9 0.9088 0.2465 -0.0347 0.051 Uiso calc U . R 1.0 . .
C C10 0.7731(3) 0.2553(3) 0.0901(2) 0.0302(6) Uani d . . . 1.0 . .
C C11 0.6508(3) 0.4547(3) 0.1213(2) 0.0253(6) Uani d . . . 1.0 . .
C C12 0.6265(3) 0.5672(3) 0.0636(2) 0.0315(7) Uani d . . . 1.0 . .
H H12 0.6944 0.5915 0.0175 0.038 Uiso calc U . R 1.0 . .
C C13 0.5018(4) 0.6425(3) 0.0750(2) 0.0323(7) Uani d . . . 1.0 . .
H H13 0.4828 0.7187 0.0354 0.039 Uiso calc U . R 1.0 . .
C C14 0.4053(3) 0.6073(3) 0.1434(2) 0.0297(6) Uani d . . . 1.0 . .
H H14 0.3184 0.6575 0.1506 0.036 Uiso calc U . R 1.0 . .
C C15 0.4381(3) 0.4960(2) 0.2022(2) 0.0243(6) Uani d . . . 1.0 . .
C C16 0.3797(3) 0.4200(2) 0.3798(2) 0.0248(6) Uani d . . . 1.0 . .
C C17 0.2986(3) 0.4678(3) 0.4628(3) 0.0332(7) Uani d . . . 1.0 . .
H H17 0.2152 0.5228 0.4497 0.04 Uiso calc U . R 1.0 . .
C C18 0.3435(4) 0.4327(3) 0.5645(3) 0.0365(8) Uani d . . . 1.0 . .
H H18 0.2923 0.4661 0.6223 0.044 Uiso calc U . R 1.0 . .
C C19 0.4617(4) 0.3498(3) 0.5821(2) 0.0330(7) Uani d . . . 1.0 . .
H H19 0.4954 0.3281 0.6515 0.04 Uiso calc U . R 1.0 . .
C C20 0.5316(3) 0.2979(3) 0.4961(2) 0.0259(6) Uani d . . . 1.0 . .
C C21 0.5637(5) -0.0818(3) 0.1656(3) 0.0486(10) Uani d . . . 1.0 . .
H H21A 0.5241 -0.0552 0.096 0.073 Uiso calc U . R 1.0 . .
H H21B 0.4944 -0.1052 0.2149 0.073 Uiso calc U . R 1.0 . .
H H21C 0.639 -0.1502 0.1599 0.073 Uiso calc U . R 1.0 . .
C C22 0.8872(4) 0.4242(4) 0.0638(3) 0.0500(10) Uani d . . . 1.0 . .
H H22A 0.875 0.4483 -0.0119 0.075 Uiso calc U . R 1.0 . .
H H22B 0.9714 0.3643 0.0746 0.075 Uiso calc U . R 1.0 . .
H H22C 0.8919 0.4941 0.1 0.075 Uiso calc U . R 1.0 . .
C C23 0.8937(3) 0.3121(3) 0.3533(2) 0.0315(7) Uani d . . . 1.0 . .
C C24 1.0257(5) 0.3326(5) 0.3797(4) 0.0643(13) Uani d . . . 1.0 . .
H H24A 1.0964 0.288 0.3357 0.096 Uiso calc U . R 1.0 . .
H H24B 1.0433 0.3056 0.4543 0.096 Uiso calc U . R 1.0 . .
H H24C 1.0259 0.418 0.3667 0.096 Uiso calc U . R 1.0 . .
Co Co1 0.60128(4) 0.26535(3) 0.27727(3) 0.01962(13) Uani d . . . 1.0 . .
N N1 0.6331(2) 0.1092(2) 0.35913(19) 0.0224(5) Uani d . . . 1.0 . .
N N2 0.6149(3) 0.0178(2) 0.2053(2) 0.0336(6) Uani d . . . 1.0 . .
N N3 0.6957(3) 0.1947(2) 0.15548(18) 0.0253(5) Uani d . . . 1.0 . .
N N4 0.7729(3) 0.3736(3) 0.1067(2) 0.0307(6) Uani d . . . 1.0 . .
N N5 0.5588(2) 0.4191(2) 0.19151(18) 0.0211(5) Uani d . . . 1.0 . .
N N6 0.3453(3) 0.4642(2) 0.2776(2) 0.0293(5) Uani d . . . 1.0 . .
H H6 0.2605 0.4728 0.2593 0.035 Uiso calc U . R 1.0 . .
N N7 0.4935(2) 0.3345(2) 0.39542(18) 0.0213(5) Uani d . . . 1.0 . .
N N8 0.6402(3) 0.2032(2) 0.51350(19) 0.0288(5) Uani d . . . 1.0 . .
H H8A 0.7032 0.2088 0.5572 0.035 Uiso calc U . R 1.0 . .
N N9 0.7901(3) 0.2988(2) 0.3315(2) 0.0254(5) Uani d . . . 1.0 . .
B B1 0.2908(5) 0.1976(5) 0.1652(4) 0.0354(9) Uani d U P D 0.819(3) A 1
F F1 0.3716(3) 0.1719(2) 0.07648(18) 0.0395(6) Uani d U P D 0.819(3) A 1
F F2 0.3711(3) 0.2104(2) 0.2477(2) 0.0419(6) Uani d U P D 0.819(3) A 1
F F3 0.1999(3) 0.3052(4) 0.1377(3) 0.0651(10) Uani d U P D 0.819(3) A 1
F F4 0.2270(5) 0.1038(5) 0.1971(3) 0.0901(14) Uani d U P D 0.819(3) A 1
B B1' 0.2994(18) 0.1800(18) 0.1763(16) 0.0354(9) Uani d U P D 0.181(3) A 2
F F1' 0.4144(11) 0.2287(10) 0.1644(8) 0.0395(6) Uani d U P D 0.181(3) A 2
F F2' 0.2572(12) 0.1955(10) 0.2806(8) 0.0419(6) Uani d U P D 0.181(3) A 2
F F3' 0.1673(15) 0.2428(18) 0.1592(13) 0.0651(10) Uani d U P D 0.181(3) A 2
F F4' 0.308(2) 0.0564(16) 0.1799(16) 0.0901(14) Uani d U P D 0.181(3) A 2
B B2 1.0399(9) 0.3332(8) 0.7398(9) 0.045(2) Uani d U P D 0.651(6) B 1
F F5 1.0401(18) 0.3215(14) 0.6388(9) 0.104(3) Uani d U P D 0.651(6) B 1
F F6 0.9233(18) 0.4002(16) 0.780(2) 0.0650(14) Uani d U P D 0.651(6) B 1
F F7 1.0784(5) 0.2280(4) 0.8045(4) 0.0718(12) Uani d U P D 0.651(6) B 1
F F8 1.1454(8) 0.3941(8) 0.7504(7) 0.102(2) Uani d U P D 0.651(6) B 1
B B2' 1.011(2) 0.3253(15) 0.7313(18) 0.045(2) Uani d . P D 0.349(6) B 2
F F5' 1.012(4) 0.349(3) 0.6286(17) 0.104(3) Uani d . P D 0.349(6) B 2
F F6' 0.918(3) 0.399(3) 0.788(4) 0.0650(14) Uani d . P D 0.349(6) B 2
F F7' 1.0092(10) 0.2059(8) 0.7629(8) 0.0718(12) Uani d . P D 0.349(6) B 2
F F8' 1.1409(19) 0.3326(16) 0.7620(14) 0.102(2) Uani d . P D 0.349(6) B 2

loop_
_atom_site_aniso_label
_atom_site_aniso_U_11
_atom_site_aniso_U_22
_atom_site_aniso_U_33
_atom_site_aniso_U_12
_atom_site_aniso_U_13
_atom_site_aniso_U_23
C1 0.0250(14) 0.0263(14) 0.0251(14) -0.0102(11) -0.0018(11) 0.0012(11)
C2 0.0304(15) 0.0322(16) 0.0278(15) -0.0110(12) -0.0062(12) 0.0075(12)
C3 0.0250(15) 0.0237(14) 0.0418(17) -0.0072(11) -0.0058(13) 0.0100(12)
C4 0.0296(15) 0.0197(13) 0.0384(17) -0.0052(11) -0.0061(12) -0.0002(11)
C5 0.0274(14) 0.0204(13) 0.0304(15) -0.0042(11) -0.0056(12) -0.0018(11)
C6 0.0415(18) 0.0271(15) 0.0247(14) 0.0056(13) -0.0100(13) -0.0056(11)
C7 0.066(3) 0.0318(17) 0.0270(16) 0.0120(16) -0.0064(16) -0.0065(13)
C8 0.063(3) 0.049(2) 0.0217(15) 0.0242(19) 0.0051(15) -0.0029(14)
C9 0.0385(19) 0.050(2) 0.0266(16) 0.0111(16) 0.0057(14) 0.0071(14)
C10 0.0275(15) 0.0358(16) 0.0210(13) 0.0048(12) -0.0017(11) 0.0036(11)
C11 0.0285(15) 0.0276(14) 0.0205(13) -0.0087(11) -0.0016(11) 0.0009(11)
C12 0.0378(17) 0.0321(16) 0.0253(14) -0.0125(13) -0.0013(12) 0.0045(12)
C13 0.0463(19) 0.0218(14) 0.0282(15) -0.0073(13) -0.0095(13) 0.0035(11)
C14 0.0334(16) 0.0232(14) 0.0306(15) 0.0004(12) -0.0065(12) -0.0045(11)
C15 0.0264(14) 0.0216(13) 0.0254(14) -0.0044(11) -0.0038(11) -0.0047(10)
C16 0.0249(14) 0.0204(13) 0.0317(15) -0.0105(11) 0.0043(11) -0.0044(11)
C17 0.0330(16) 0.0244(15) 0.0442(18) -0.0107(12) 0.0146(14) -0.0090(13)
C18 0.051(2) 0.0250(15) 0.0376(17) -0.0167(14) 0.0208(15) -0.0135(13)
C19 0.052(2) 0.0299(15) 0.0240(14) -0.0231(14) 0.0070(13) -0.0074(12)
C20 0.0346(16) 0.0227(13) 0.0247(14) -0.0156(12) 0.0027(11) -0.0032(10)
C21 0.072(3) 0.0308(18) 0.047(2) -0.0114(17) -0.0212(19) -0.0107(15)
C22 0.037(2) 0.064(3) 0.047(2) -0.0154(18) 0.0024(16) 0.0099(19)
C23 0.0329(17) 0.0334(16) 0.0282(15) -0.0067(13) -0.0057(12) -0.0005(12)
C24 0.041(2) 0.090(4) 0.067(3) -0.026(2) -0.022(2) -0.001(3)
Co1 0.0239(2) 0.0170(2) 0.01749(19) -0.00363(14) -0.00011(13) -0.00079(13)
N1 0.0248(12) 0.0195(11) 0.0230(11) -0.0053(9) -0.0024(9) -0.0008(9)
N2 0.0500(17) 0.0210(12) 0.0304(13) -0.0051(11) -0.0108(12) -0.0059(10)
N3 0.0293(13) 0.0242(12) 0.0191(11) 0.0021(10) -0.0033(9) -0.0008(9)
N4 0.0246(13) 0.0382(15) 0.0259(12) -0.0045(11) 0.0026(10) 0.0070(10)
N5 0.0229(11) 0.0205(11) 0.0197(11) -0.0043(9) -0.0010(9) -0.0011(8)
N6 0.0211(12) 0.0270(13) 0.0383(14) -0.0023(10) -0.0009(10) -0.0014(10)
N7 0.0262(12) 0.0180(10) 0.0219(11) -0.0093(9) 0.0023(9) -0.0034(8)
N8 0.0362(14) 0.0321(13) 0.0197(11) -0.0108(11) -0.0035(10) -0.0017(10)
N9 0.0258(13) 0.0238(12) 0.0261(12) -0.0061(9) -0.0012(10) 0.0012(9)
B1 0.0334(18) 0.049(2) 0.0258(19) -0.0142(17) -0.0020(14) -0.0032(16)
F1 0.0504(14) 0.0422(13) 0.0259(11) -0.0102(11) 0.0017(10) -0.0030(9)
F2 0.0475(14) 0.0422(13) 0.0349(12) -0.0001(11) -0.0119(10) -0.0133(10)
F3 0.0493(17) 0.084(3) 0.0499(18) 0.0072(16) -0.0079(14) 0.0074(17)
F4 0.117(4) 0.107(3) 0.069(2) -0.078(3) 0.021(2) -0.013(2)
B1' 0.0334(18) 0.049(2) 0.0258(19) -0.0142(17) -0.0020(14) -0.0032(16)
F1' 0.0504(14) 0.0422(13) 0.0259(11) -0.0102(11) 0.0017(10) -0.0030(9)
F2' 0.0475(14) 0.0422(13) 0.0349(12) -0.0001(11) -0.0119(10) -0.0133(10)
F3' 0.0493(17) 0.084(3) 0.0499(18) 0.0072(16) -0.0079(14) 0.0074(17)
F4' 0.117(4) 0.107(3) 0.069(2) -0.078(3) 0.021(2) -0.013(2)
B2 0.032(5) 0.053(3) 0.043(3) -0.001(2) 0.010(3) 0.004(2)
F5 0.136(8) 0.118(8) 0.047(3) 0.001(6) 0.013(3) -0.014(3)
F6 0.0450(19) 0.0766(19) 0.059(4) 0.0122(15) 0.0119(17) 0.0032(19)
F7 0.068(3) 0.069(2) 0.066(3) 0.005(2) -0.0041(19) 0.015(2)
F8 0.071(2) 0.146(7) 0.096(3) -0.051(5) 0.022(2) -0.007(5)
B2' 0.032(5) 0.053(3) 0.043(3) -0.001(2) 0.010(3) 0.004(2)
F5' 0.136(8) 0.118(8) 0.047(3) 0.001(6) 0.013(3) -0.014(3)
F6' 0.0450(19) 0.0766(19) 0.059(4) 0.0122(15) 0.0119(17) 0.0032(19)
F7' 0.068(3) 0.069(2) 0.066(3) 0.005(2) -0.0041(19) 0.015(2)
F8' 0.071(2) 0.146(7) 0.096(3) -0.051(5) 0.022(2) -0.007(5)

loop_
_atom_type_symbol
_atom_type_description
_atom_type_scat_dispersion_real
_atom_type_scat_dispersion_imag
_atom_type_scat_source
C C 0.0033 0.0016 'International Tables Vol C Tables 4.2.6.8 and 6.1.1.4'
H H 0.0000 0.0000 'International Tables Vol C Tables 4.2.6.8 and 6.1.1.4'
B B 0.0013 0.0007 'International Tables Vol C Tables 4.2.6.8 and 6.1.1.4'
Co Co 0.3494 0.9721 'International Tables Vol C Tables 4.2.6.8 and 6.1.1.4'
F F 0.0171 0.0103 'International Tables Vol C Tables 4.2.6.8 and 6.1.1.4'
N N 0.0061 0.0033 'International Tables Vol C Tables 4.2.6.8 and 6.1.1.4'

loop_
_geom_angle_atom_site_label_1
_geom_angle_atom_site_label_2
_geom_angle_atom_site_label_3
_geom_angle
N1 C1 N8 118.4(3)
N1 C1 C2 122.9(3)
N8 C1 C2 118.7(3)
C3 C2 C1 118.2(3)
C3 C2 H2 120.9
C1 C2 H2 120.9
C2 C3 C4 120.0(3)
C2 C3 H3 120.0
C4 C3 H3 120.0
C3 C4 C5 118.9(3)
C3 C4 H4 120.6
C5 C4 H4 120.6
N1 C5 C4 122.3(3)
N1 C5 N2 117.7(3)
C4 C5 N2 120.0(3)
N3 C6 C7 122.1(3)
N3 C6 N2 117.8(3)
C7 C6 N2 120.1(3)
C8 C7 C6 118.5(4)
C8 C7 H7 120.7
C6 C7 H7 120.7
C7 C8 C9 120.5(3)
C7 C8 H8 119.8
C9 C8 H8 119.8
C8 C9 C10 118.4(4)
C8 C9 H9 120.8
C10 C9 H9 120.8
N3 C10 C9 122.3(3)
N3 C10 N4 118.1(3)
C9 C10 N4 119.6(3)
N5 C11 C12 122.3(3)
N5 C11 N4 117.6(3)
C12 C11 N4 120.1(3)
C13 C12 C11 118.8(3)
C13 C12 H12 120.6
C11 C12 H12 120.6
C14 C13 C12 120.1(3)
C14 C13 H13 120.0
C12 C13 H13 120.0
C13 C14 C15 118.3(3)
C13 C14 H14 120.8
C15 C14 H14 120.8
N5 C15 N6 118.5(3)
N5 C15 C14 123.0(3)
N6 C15 C14 118.5(3)
N7 C16 N6 118.3(3)
N7 C16 C17 122.8(3)
N6 C16 C17 118.9(3)
C18 C17 C16 118.0(3)
C18 C17 H17 121.0
C16 C17 H17 121.0
C19 C18 C17 120.2(3)
C19 C18 H18 119.9
C17 C18 H18 119.9
C18 C19 C20 118.7(3)
C18 C19 H19 120.6
C20 C19 H19 120.6
N7 C20 N8 118.3(3)
N7 C20 C19 122.1(3)
N8 C20 C19 119.6(3)
N2 C21 H21A 109.5
N2 C21 H21B 109.5
H21A C21 H21B 109.5
N2 C21 H21C 109.5
H21A C21 H21C 109.5
H21B C21 H21C 109.5
N4 C22 H22A 109.5
N4 C22 H22B 109.5
H22A C22 H22B 109.5
N4 C22 H22C 109.5
H22A C22 H22C 109.5
H22B C22 H22C 109.5
N9 C23 C24 178.3(4)
C23 C24 H24A 109.5
C23 C24 H24B 109.5
H24A C24 H24B 109.5
C23 C24 H24C 109.5
H24A C24 H24C 109.5
H24B C24 H24C 109.5
N3 Co1 N1 90.45(10)
N3 Co1 N5 89.18(10)
N1 Co1 N5 176.18(10)
N3 Co1 N7 175.61(10)
N1 Co1 N7 89.68(10)
N5 Co1 N7 90.39(10)
N3 Co1 N9 90.64(10)
N1 Co1 N9 90.66(10)
N5 Co1 N9 93.15(10)
N7 Co1 N9 93.74(10)
C1 N1 C5 117.6(2)
C1 N1 Co1 120.54(19)
C5 N1 Co1 121.8(2)
C6 N2 C5 119.9(3)
C6 N2 C21 117.6(3)
C5 N2 C21 116.4(3)
C10 N3 C6 118.1(3)
C10 N3 Co1 120.6(2)
C6 N3 Co1 121.4(2)
C11 N4 C10 120.6(3)
C11 N4 C22 116.4(3)
C10 N4 C22 117.7(3)
C11 N5 C15 117.4(2)
C11 N5 Co1 121.04(19)
C15 N5 Co1 121.49(19)
C16 N6 C15 123.1(3)
C16 N6 H6 118.5
C15 N6 H6 118.5
C20 N7 C16 117.8(2)
C20 N7 Co1 120.5(2)
C16 N7 Co1 121.7(2)
C20 N8 C1 122.1(3)
C20 N8 H8A 118.9
C1 N8 H8A 118.9
C23 N9 Co1 174.6(3)
F4 B1 F1 109.6(5)
F4 B1 F2 107.8(4)
F1 B1 F2 109.7(4)
F4 B1 F3 113.1(5)
F1 B1 F3 106.7(4)
F2 B1 F3 110.0(4)
F1' B1' F3' 125.4(17)
F1' B1' F2' 103.6(15)
F3' B1' F2' 80.5(12)
F1' B1' F4' 121.2(16)
F3' B1' F4' 111.5(17)
F2' B1' F4' 98.8(15)
F5 B2 F6 115.6(11)
F5 B2 F7 115.3(9)
F6 B2 F7 109.8(10)
F5 B2 F8 104.3(10)
F6 B2 F8 107.3(11)
F7 B2 F8 103.4(7)
F5' B2' F6' 118.(2)
F5' B2' F7' 112.3(18)
F6' B2' F7' 110.8(19)
F5' B2' F8' 104.9(18)
F6' B2' F8' 108.(2)
F7' B2' F8' 101.5(12)

loop_
_geom_bond_atom_site_label_1
_geom_bond_atom_site_label_2
_geom_bond_distance
C1 N1 1.351(4)
C1 N8 1.394(4)
C1 C2 1.400(4)
C2 C3 1.372(5)
C2 H2 0.95
C3 C4 1.384(5)
C3 H3 0.95
C4 C5 1.390(4)
C4 H4 0.95
C5 N1 1.356(4)
C5 N2 1.395(4)
C6 N3 1.368(4)
C6 C7 1.390(5)
C6 N2 1.392(5)
C7 C8 1.376(6)
C7 H7 0.95
C8 C9 1.384(6)
C8 H8 0.95
C9 C10 1.392(5)
C9 H9 0.95
C10 N3 1.356(4)
C10 N4 1.401(4)
C11 N5 1.355(4)
C11 C12 1.398(4)
C11 N4 1.400(4)
C12 C13 1.381(5)
C12 H12 0.95
C13 C14 1.374(5)
C13 H13 0.95
C14 C15 1.396(4)
C14 H14 0.95
C15 N5 1.358(4)
C15 N6 1.386(4)
C16 N7 1.353(4)
C16 N6 1.377(4)
C16 C17 1.398(4)
C17 C18 1.381(5)
C17 H17 0.95
C18 C19 1.373(5)
C18 H18 0.95
C19 C20 1.398(4)
C19 H19 0.95
C20 N7 1.352(4)
C20 N8 1.381(4)
C21 N2 1.495(4)
C21 H21A 0.98
C21 H21B 0.98
C21 H21C 0.98
C22 N4 1.457(5)
C22 H22A 0.98
C22 H22B 0.98
C22 H22C 0.98
C23 N9 1.138(4)
C23 C24 1.459(5)
C24 H24A 0.98
C24 H24B 0.98
C24 H24C 0.98
Co1 N3 1.949(3)
Co1 N1 1.951(2)
Co1 N5 1.953(2)
Co1 N7 1.959(2)
Co1 N9 2.176(3)
N6 H6 0.88
N8 H8A 0.88
B1 F4 1.386(6)
B1 F1 1.386(6)
B1 F2 1.394(6)
B1 F3 1.399(6)
B1' F1' 1.386(17)
B1' F3' 1.391(17)
B1' F2' 1.396(18)
B1' F4' 1.403(17)
B2 F5 1.308(10)
B2 F6 1.374(9)
B2 F7 1.383(9)
B2 F8 1.411(9)
B2' F5' 1.308(14)
B2' F6' 1.364(14)
B2' F7' 1.393(14)
B2' F8' 1.407(15)
